data_7124025
loop_
_publ_author_name
'Sarmah, Kashyap Kumar'
'Rajbongshi, Trishna'
'Bhuyan, Achyut'
'Thakuria, Ranjit'

_publ_section_title
;
 Effect of Solvent Polarity in Mechanochemistry: Preparation of
 Conglomerate vs. Racemate
;
_journal_name_full 'Chemical Communications'
_journal_paper_doi 10.1039/C9CC05687D
_journal_year 2019
_chemical_formula_moiety 'C20 H13 N6 O14'
_chemical_formula_sum 'C20 H13 N6 O14'
_chemical_formula_weight 561.36
_chemical_name_systematic 'Isoniazid-D-tartaric acid salt'
_space_group_crystal_system orthorhombic
_space_group_IT_number 19
_space_group_name_Hall 'P 2ac 2ab'
_space_group_name_H-M_alt 'P 21 21 21'
_symmetry_space_group_name_Hall 'P 2ac 2ab'
_symmetry_space_group_name_H-M 'P 21 21 21'
_atom_sites_solution_hydrogens mixed
_audit_creation_method SHELXL-2016/6
_audit_update_record
;
2019-05-16 deposited with the CCDC.    2019-08-14 downloaded from the CCDC.
;
_cell_angle_alpha 90
_cell_angle_beta 90
_cell_angle_gamma 90
_cell_formula_units_Z 4
_cell_length_a 7.8825(5)
_cell_length_b 15.1865(9)
_cell_length_c 19.8838(11)
_cell_measurement_reflns_used 9901
_cell_measurement_temperature 298(2)
_cell_measurement_theta_max 26.28
_cell_measurement_theta_min 2.45
_cell_volume 2380.2(2)
_computing_cell_refinement 'Bruker SAINT'
_computing_data_collection 'Bruker APEX2'
_computing_data_reduction 'Bruker SAINT'
_computing_molecular_graphics 'Bruker SHELXTL'
_computing_publication_material 'Bruker SHELXTL'
_computing_structure_refinement 'SHELXL-2016/6 (Sheldrick, 2016)'
_computing_structure_solution 'SHELXT 2014/4 (Sheldrick, 2014)'
_diffrn_ambient_temperature 298(2)
_diffrn_measured_fraction_theta_full 0.991
_diffrn_measured_fraction_theta_max 0.990
_diffrn_measurement_device_type 'Bruker APEX-II CCD'
_diffrn_measurement_method '\f and \w scans'
_diffrn_radiation_type MoK\a
_diffrn_radiation_wavelength 0.71073
_diffrn_reflns_av_R_equivalents 0.0311
_diffrn_reflns_av_unetI/netI 0.0417
_diffrn_reflns_Laue_measured_fraction_full 0.991
_diffrn_reflns_Laue_measured_fraction_max 0.990
_diffrn_reflns_limit_h_max 9
_diffrn_reflns_limit_h_min -9
_diffrn_reflns_limit_k_max 18
_diffrn_reflns_limit_k_min -18
_diffrn_reflns_limit_l_max 23
_diffrn_reflns_limit_l_min -24
_diffrn_reflns_number 11003
_diffrn_reflns_point_group_measured_fraction_full 0.992
_diffrn_reflns_point_group_measured_fraction_max 0.990
_diffrn_reflns_theta_full 25.242
_diffrn_reflns_theta_max 26.396
_diffrn_reflns_theta_min 1.687
_diffrn_source 'fine-focus sealed tube'
_exptl_absorpt_coefficient_mu 0.136
_exptl_absorpt_correction_T_max 0.981
_exptl_absorpt_correction_T_min 0.975
_exptl_absorpt_correction_type multi-scan
_exptl_absorpt_process_details 'Bruker AXS SADABS program'
_exptl_crystal_colour colorless
_exptl_crystal_density_diffrn 1.567
_exptl_crystal_description block
_exptl_crystal_F_000 1148
_exptl_crystal_recrystallization_method 'Re-crystallisation from solvent: Acetonitrile, Ethanol'
_exptl_crystal_size_max 0.190
_exptl_crystal_size_mid 0.150
_exptl_crystal_size_min 0.130
_refine_diff_density_max 1.384
_refine_diff_density_min -0.802
_refine_diff_density_rms 0.325
_refine_ls_abs_structure_details
;
 Flack x determined using 1701 quotients [(I+)-(I-)]/[(I+)+(I-)]
 (Parsons, Flack and Wagner, Acta Cryst. B69 (2013) 249-259).
;
_refine_ls_abs_structure_Flack -1.0(4)
_refine_ls_extinction_coef 0.082(10)
_refine_ls_extinction_expression Fc^*^=kFc[1+0.001xFc^2^\l^3^/sin(2\q)]^-1/4^
_refine_ls_extinction_method 'SHELXL-2016/6 (Sheldrick 2016)'
_refine_ls_goodness_of_fit_ref 1.173
_refine_ls_hydrogen_treatment mixed
_refine_ls_matrix_type full
_refine_ls_number_parameters 366
_refine_ls_number_reflns 4831
_refine_ls_number_restraints 1
_refine_ls_restrained_S_all 1.173
_refine_ls_R_factor_all 0.0938
_refine_ls_R_factor_gt 0.0837
_refine_ls_shift/su_max 0.000
_refine_ls_shift/su_mean 0.000
_refine_ls_structure_factor_coef Fsqd
_refine_ls_weighting_details 'w=1/[\s^2^(Fo^2^)+(0.1246P)^2^+3.2919P] where P=(Fo^2^+2Fc^2^)/3'
_refine_ls_weighting_scheme calc
_refine_ls_wR_factor_gt 0.2243
_refine_ls_wR_factor_ref 0.2369
_reflns_Friedel_coverage 0.755
_reflns_Friedel_fraction_full 0.995
_reflns_Friedel_fraction_max 0.990
_reflns_number_gt 4522
_reflns_number_total 4831
_reflns_threshold_expression 'I > 2\s(I)'
_cod_data_source_file c9cc05687d2.cif
_cod_data_source_block ISN-D(-)TA-ACN_CCDC1
_cod_database_code 7124025
_shelx_shelxl_version_number 2016/6
_shelx_space_group_comment
;
The symmetry employed for this shelxl refinement is uniquely defined
by the following loop, which should always be used as a source of
symmetry information in preference to the above space-group names.
They are only intended as comments.
;
_shelx_estimated_absorpt_t_min 0.975
_shelx_estimated_absorpt_t_max 0.983
_exptl_absorpt_special_details 'Sheldrick, 2016'

loop_
_space_group_symop_operation_xyz
'x, y, z'
'-x+1/2, -y, z+1/2'
'-x, y+1/2, -z+1/2'
'x+1/2, -y+1/2, -z'

loop_
_atom_site_label
_atom_site_type_symbol
_atom_site_fract_x
_atom_site_fract_y
_atom_site_fract_z
_atom_site_U_iso_or_equiv
_atom_site_adp_type
_atom_site_occupancy
_atom_site_site_symmetry_order
_atom_site_calc_flag
_atom_site_refinement_flags_posn
_atom_site_refinement_flags_adp
C1 C 0.9617(9) 0.2709(5) 0.7391(3) 0.0347(14) Uani 1 1 d . .
C2 C 0.9770(13) 0.2052(5) 0.6907(4) 0.051(2) Uani 1 1 d . .
H2 H 0.949618 0.217365 0.646124 0.061 Uiso 1 1 calc R U
C3 C 1.0315(14) 0.1235(5) 0.7079(4) 0.058(2) Uani 1 1 d . .
H3 H 1.040679 0.079962 0.675192 0.070 Uiso 1 1 calc R U
C4 C 1.0594(10) 0.1693(5) 0.8197(4) 0.0422(17) Uani 1 1 d . .
H4 H 1.088488 0.156440 0.864008 0.051 Uiso 1 1 calc R U
C5 C 1.0051(9) 0.2513(4) 0.8043(3) 0.0390(16) Uani 1 1 d . .
H5 H 0.997238 0.294184 0.837529 0.047 Uiso 1 1 calc R U
H5A H 0.601(13) 0.829(5) 0.627(3) 0.06(3) Uiso 1 1 d D .
C6 C 0.9086(12) 0.3625(5) 0.7262(4) 0.0484(18) Uani 1 1 d . .
C7 C 0.5247(8) 0.7620(4) 0.7433(3) 0.0237(12) Uani 1 1 d . .
C8 C 0.4840(10) 0.6975(4) 0.6948(3) 0.0351(15) Uani 1 1 d . .
H8 H 0.492912 0.710219 0.649154 0.042 Uiso 1 1 calc R U
C9 C 0.4313(10) 0.6162(4) 0.7155(3) 0.0397(16) Uani 1 1 d . .
H9 H 0.402443 0.573633 0.683884 0.048 Uiso 1 1 calc R U
C10 C 0.4584(10) 0.6558(4) 0.8288(3) 0.0362(15) Uani 1 1 d . .
H10 H 0.449157 0.640523 0.873929 0.043 Uiso 1 1 calc R U
C11 C 0.5111(9) 0.7395(4) 0.8108(3) 0.0326(15) Uani 1 1 d . .
H11 H 0.537487 0.780633 0.843838 0.039 Uiso 1 1 calc R U
C12 C 0.5814(9) 0.8548(3) 0.7273(3) 0.0283(13) Uani 1 1 d . .
C13 C 0.7138(9) 0.7378(4) 0.4964(3) 0.0290(13) Uani 1 1 d . .
C14 C 0.7681(8) 0.6413(4) 0.4943(3) 0.0262(12) Uani 1 1 d . .
H14 H 0.891711 0.639479 0.489177 0.031 Uiso 1 1 calc R U
C15 C 0.6893(7) 0.5925(4) 0.4343(3) 0.0230(11) Uani 1 1 d . .
H15 H 0.729642 0.621121 0.393140 0.028 Uiso 1 1 calc R U
C16 C 0.7568(7) 0.4981(4) 0.4344(3) 0.0225(11) Uani 1 1 d . .
C17 C 0.7550(8) 0.2338(4) 0.4995(3) 0.0253(12) Uani 1 1 d . .
C18 C 0.8177(7) 0.1392(3) 0.4902(3) 0.0207(11) Uani 1 1 d . .
H18 H 0.933852 0.140639 0.472636 0.025 Uiso 1 1 calc R U
C19 C 0.7052(7) 0.0905(3) 0.4406(3) 0.0231(11) Uani 1 1 d . .
H19 H 0.723306 0.116471 0.396091 0.028 Uiso 1 1 calc R U
C20 C 0.7609(8) -0.0070(4) 0.4373(3) 0.0263(12) Uani 1 1 d . .
N1 N 1.0726(8) 0.1051(4) 0.7725(3) 0.0430(14) Uani 1 1 d . .
N2 N 0.8293(11) 0.3801(6) 0.6640(4) 0.066(2) Uani 1 1 d . .
N3 N 0.7926(11) 0.4667(7) 0.6522(4) 0.082(3) Uani 1 1 d . .
N4 N 0.4209(7) 0.5975(3) 0.7813(3) 0.0324(12) Uani 1 1 d . .
N5 N 0.6345(7) 0.8673(3) 0.6653(2) 0.0281(11) Uani 1 1 d D .
N6 N 0.6947(7) 0.9520(3) 0.6463(3) 0.0305(12) Uani 1 1 d . .
O1 O 0.9269(12) 0.4259(6) 0.7683(3) 0.092(3) Uani 1 1 d . .
O2 O 0.5797(9) 0.9115(3) 0.7713(2) 0.0544(17) Uani 1 1 d . .
O3 O 0.6534(9) 0.7711(4) 0.5460(3) 0.0547(15) Uani 1 1 d . .
O4 O 0.7351(7) 0.7782(3) 0.4403(2) 0.0401(12) Uani 1 1 d . .
O5 O 0.9110(6) 0.4881(3) 0.4309(3) 0.0375(11) Uani 1 1 d . .
O6 O 0.6493(6) 0.4363(3) 0.4396(3) 0.0361(11) Uani 1 1 d . .
O7 O 0.7256(7) 0.5977(3) 0.5560(2) 0.0393(12) Uani 1 1 d . .
O8 O 0.5102(5) 0.5988(3) 0.4352(2) 0.0298(9) Uani 1 1 d . .
O9 O 0.7164(6) 0.2660(3) 0.5532(2) 0.0347(10) Uani 1 1 d . .
O10 O 0.7525(7) 0.2762(3) 0.4415(2) 0.0358(11) Uani 1 1 d . .
O11 O 0.9153(6) -0.0206(3) 0.4302(3) 0.0418(12) Uani 1 1 d . .
O12 O 0.6465(7) -0.0634(3) 0.4391(4) 0.0543(15) Uani 1 1 d . .
O13 O 0.8178(6) 0.0950(3) 0.5534(2) 0.0294(9) Uani 1 1 d . .
O14 O 0.5313(5) 0.1012(3) 0.4574(2) 0.0317(10) Uani 1 1 d . .

loop_
_atom_site_aniso_label
_atom_site_aniso_U_11
_atom_site_aniso_U_22
_atom_site_aniso_U_33
_atom_site_aniso_U_23
_atom_site_aniso_U_13
_atom_site_aniso_U_12
C1 0.033(3) 0.033(3) 0.038(3) -0.003(3) 0.009(3) -0.007(3)
C2 0.073(6) 0.048(4) 0.031(3) -0.009(3) 0.006(4) -0.007(4)
C3 0.086(7) 0.043(4) 0.046(4) -0.018(3) 0.016(4) 0.002(4)
C4 0.054(5) 0.034(3) 0.039(4) -0.001(3) -0.004(3) -0.001(3)
C5 0.043(4) 0.036(4) 0.038(3) -0.010(3) 0.003(3) 0.001(3)
C6 0.058(5) 0.048(4) 0.040(4) -0.003(3) -0.001(4) 0.001(4)
C7 0.032(3) 0.017(2) 0.022(3) -0.001(2) 0.001(2) -0.001(2)
C8 0.055(4) 0.030(3) 0.021(3) -0.005(2) -0.002(3) -0.006(3)
C9 0.056(5) 0.031(3) 0.032(3) -0.004(3) -0.003(3) -0.006(3)
C10 0.060(4) 0.026(3) 0.022(3) 0.007(2) 0.008(3) 0.000(3)
C11 0.053(4) 0.023(3) 0.021(3) 0.002(2) 0.003(3) -0.001(3)
C12 0.043(3) 0.015(2) 0.027(3) 0.002(2) 0.003(3) -0.001(2)
C13 0.036(3) 0.025(3) 0.026(3) -0.005(2) 0.001(2) -0.003(2)
C14 0.030(3) 0.021(3) 0.027(3) -0.004(2) -0.003(2) -0.004(2)
C15 0.024(3) 0.022(3) 0.023(2) 0.001(2) -0.003(2) -0.001(2)
C16 0.027(3) 0.018(2) 0.023(3) 0.003(2) -0.004(2) 0.002(2)
C17 0.028(3) 0.017(2) 0.031(3) -0.001(2) -0.001(2) -0.002(2)
C18 0.024(3) 0.016(2) 0.022(2) 0.003(2) 0.003(2) 0.001(2)
C19 0.025(3) 0.018(2) 0.026(3) 0.001(2) 0.001(2) 0.002(2)
C20 0.033(3) 0.018(3) 0.027(3) -0.002(2) -0.003(2) 0.004(2)
N1 0.047(4) 0.030(3) 0.052(3) -0.003(3) 0.007(3) 0.001(3)
N2 0.084(6) 0.071(5) 0.043(4) -0.019(3) 0.015(4) -0.037(5)
N3 0.067(5) 0.122(8) 0.058(5) 0.055(5) 0.025(4) 0.049(6)
N4 0.040(3) 0.020(2) 0.037(3) 0.005(2) 0.002(2) -0.004(2)
N5 0.046(3) 0.015(2) 0.023(2) 0.0033(18) 0.006(2) -0.001(2)
N6 0.043(3) 0.017(2) 0.032(3) 0.0012(19) 0.013(2) 0.002(2)
O1 0.118(7) 0.122(7) 0.037(3) -0.014(4) -0.027(4) -0.004(6)
O2 0.108(5) 0.022(2) 0.033(2) -0.0038(19) 0.021(3) -0.017(3)
O3 0.082(4) 0.042(3) 0.040(3) -0.013(2) 0.010(3) 0.012(3)
O4 0.063(3) 0.018(2) 0.039(3) -0.0027(19) 0.010(2) 0.002(2)
O5 0.031(2) 0.027(2) 0.055(3) -0.002(2) 0.004(2) 0.0016(18)
O6 0.031(2) 0.0194(19) 0.058(3) 0.003(2) 0.003(2) -0.0017(17)
O7 0.050(3) 0.039(3) 0.029(2) 0.009(2) -0.012(2) -0.012(2)
O8 0.026(2) 0.027(2) 0.037(2) 0.0004(18) -0.0074(17) 0.0012(17)
O9 0.050(3) 0.024(2) 0.029(2) -0.0030(18) 0.007(2) 0.003(2)
O10 0.057(3) 0.0167(19) 0.034(2) 0.0063(17) 0.005(2) 0.0061(19)
O11 0.038(3) 0.034(2) 0.053(3) -0.008(2) -0.001(2) 0.016(2)
O12 0.046(3) 0.020(2) 0.097(5) -0.005(3) 0.014(3) -0.002(2)
O13 0.036(2) 0.029(2) 0.023(2) 0.0083(17) 0.0015(17) 0.0034(18)
O14 0.025(2) 0.028(2) 0.042(2) -0.0010(18) -0.0055(18) 0.0041(18)

loop_
_atom_type_symbol
_atom_type_description
_atom_type_scat_dispersion_real
_atom_type_scat_dispersion_imag
_atom_type_scat_source
C C 0.0033 0.0016 'International Tables Vol C Tables 4.2.6.8 and 6.1.1.4'
H H 0.0000 0.0000 'International Tables Vol C Tables 4.2.6.8 and 6.1.1.4'
N N 0.0061 0.0033 'International Tables Vol C Tables 4.2.6.8 and 6.1.1.4'
O O 0.0106 0.0060 'International Tables Vol C Tables 4.2.6.8 and 6.1.1.4'

loop_
_geom_angle_atom_site_label_1
_geom_angle_atom_site_label_2
_geom_angle_atom_site_label_3
_geom_angle
C5 C1 C2 118.4(7)
C5 C1 C6 116.0(6)
C2 C1 C6 125.5(7)
C3 C2 C1 120.6(7)
C3 C2 H2 119.7
C1 C2 H2 119.7
N1 C3 C2 120.2(7)
N1 C3 H3 119.9
C2 C3 H3 119.9
C5 C4 N1 121.8(7)
C5 C4 H4 119.1
N1 C4 H4 119.1
C4 C5 C1 119.6(6)
C4 C5 H5 120.2
C1 C5 H5 120.2
O1 C6 N2 118.6(8)
O1 C6 C1 124.2(8)
N2 C6 C1 117.2(7)
C11 C7 C8 118.2(5)
C11 C7 C12 117.1(5)
C8 C7 C12 124.7(5)
C9 C8 C7 119.3(6)
C9 C8 H8 120.3
C7 C8 H8 120.3
N4 C9 C8 120.3(6)
N4 C9 H9 119.9
C8 C9 H9 119.9
N4 C10 C11 119.6(6)
N4 C10 H10 120.2
C11 C10 H10 120.2
C10 C11 C7 119.9(6)
C10 C11 H11 120.0
C7 C11 H11 120.0
O2 C12 N5 124.7(5)
O2 C12 C7 120.0(5)
N5 C12 C7 115.2(5)
O3 C13 O4 124.1(6)
O3 C13 C14 122.4(6)
O4 C13 C14 113.4(5)
O7 C14 C13 110.7(5)
O7 C14 C15 110.3(5)
C13 C14 C15 111.8(5)
O7 C14 H14 108.0
C13 C14 H14 108.0
C15 C14 H14 108.0
O8 C15 C16 114.2(5)
O8 C15 C14 111.2(5)
C16 C15 C14 108.1(4)
O8 C15 H15 107.7
C16 C15 H15 107.7
C14 C15 H15 107.7
O5 C16 O6 125.1(5)
O5 C16 C15 117.4(5)
O6 C16 C15 117.4(5)
O9 C17 O10 124.6(5)
O9 C17 C18 124.5(5)
O10 C17 C18 110.9(5)
O13 C18 C19 110.1(4)
O13 C18 C17 109.6(4)
C19 C18 C17 110.3(5)
O13 C18 H18 108.9
C19 C18 H18 108.9
C17 C18 H18 108.9
O14 C19 C18 110.8(5)
O14 C19 C20 113.2(5)
C18 C19 C20 109.2(4)
O14 C19 H19 107.8
C18 C19 H19 107.8
C20 C19 H19 107.8
O11 C20 O12 126.8(6)
O11 C20 C19 116.2(5)
O12 C20 C19 116.9(5)
C3 N1 C4 119.4(6)
N3 N2 C6 115.3(7)
C10 N4 C9 122.7(5)
C12 N5 N6 119.0(5)
C12 N5 H5A 123(6)
N6 N5 H5A 115(5)

loop_
_geom_bond_atom_site_label_1
_geom_bond_atom_site_label_2
_geom_bond_distance
C1 C5 1.373(10)
C1 C2 1.392(10)
C1 C6 1.475(11)
C2 C3 1.357(12)
C2 H2 0.9300
C3 N1 1.353(11)
C3 H3 0.9300
C4 C5 1.354(10)
C4 N1 1.358(9)
C4 H4 0.9300
C5 H5 0.9300
C6 O1 1.283(11)
C6 N2 1.411(11)
C7 C11 1.389(7)
C7 C8 1.412(8)
C7 C12 1.512(8)
C8 C9 1.367(9)
C8 H8 0.9300
C9 N4 1.340(9)
C9 H9 0.9300
C10 N4 1.328(8)
C10 C11 1.384(9)
C10 H10 0.9300
C11 H11 0.9300
C12 O2 1.227(7)
C12 N5 1.316(8)
C13 O3 1.206(8)
C13 O4 1.284(8)
C13 C14 1.528(8)
C14 O7 1.434(7)
C14 C15 1.535(8)
C14 H14 0.9800
C15 O8 1.415(7)
C15 C16 1.530(7)
C15 H15 0.9800
C16 O5 1.227(8)
C16 O6 1.268(7)
C17 O9 1.212(7)
C17 O10 1.321(7)
C17 C18 1.531(7)
C18 O13 1.424(6)
C18 C19 1.519(8)
C18 H18 0.9800
C19 O14 1.420(7)
C19 C20 1.546(7)
C19 H19 0.9800
C20 O11 1.243(8)
C20 O12 1.243(8)
N2 N3 1.367(12)
N5 N6 1.422(7)
N5 H5A 0.99(3)
